data_1545769
loop_
_publ_author_name
'Gonzalez, Miguel'
'Mason, Jarad'
'Bloch, Eric D.'
'Teat, Simon'
'Gagnon, Kevin J.'
'Morrison, Gregory Y.'
'Queen, Wendy Lee'
'Long, Jeffrey R.'

_publ_section_title
;
 Structural characterization of framework--gas interactions in the
 metal--organic framework Co2(dobdc) by in situ single-crystal X-ray
 diffraction
;
_journal_name_full 'Chem. Sci.'
_journal_paper_doi 10.1039/C7SC00449D
_journal_year 2017
_chemical_formula_moiety 'Co2 (C8 H2 O6) 2(CH4)'
_chemical_formula_sum 'C10 H10 Co2 O6'
_chemical_formula_weight 344.05
_chemical_name_common Co2(dobdc)(CH4)2
_space_group_crystal_system trigonal
_space_group_IT_number 148
_space_group_name_Hall '-R 3'
_space_group_name_H-M_alt 'R -3'
_symmetry_space_group_name_Hall '-R 3'
_symmetry_space_group_name_H-M 'R -3 :H'
_atom_sites_solution_hydrogens geom
_atom_sites_solution_primary direct
_audit_creation_date 2016-04-12
_audit_creation_method
;
Olex2 1.2
(compiled 2016.02.16 svn.r3265 for OlexSys, GUI svn.r5155)
;
_audit_update_record
;
2017-01-28 deposited with the CCDC.
2017-04-19 downloaded from the CCDC.
;
_cell_angle_alpha 90
_cell_angle_beta 90
_cell_angle_gamma 120
_cell_formula_units_Z 9
_cell_length_a 25.866(5)
_cell_length_b 25.866(5)
_cell_length_c 6.8457(12)
_cell_measurement_reflns_used 6642
_cell_measurement_temperature 100(2)
_cell_measurement_theta_max 31.287
_cell_measurement_theta_min 2.974
_cell_volume 3966.5(13)
_computing_cell_refinement 'SAINT v8.34A (Bruker, 2013)'
_computing_data_collection 'Bruker APEX2'
_computing_data_reduction 'SAINT v8.34A (Bruker, 2013)'
_computing_molecular_graphics 'Olex2 (Dolomanov et al., 2009)'
_computing_publication_material 'Olex2 (Dolomanov et al., 2009)'
_computing_structure_refinement 'ShelXL (Sheldrick, 2015)'
_computing_structure_solution 'ShelXS (Sheldrick, 2008)'
_diffrn_ambient_temperature 100(2)
_diffrn_measured_fraction_theta_full 0.998
_diffrn_measured_fraction_theta_max 0.990
_diffrn_measurement_device_type 'Bruker APEX-II CCD'
_diffrn_measurement_method '\w/\q scans'
_diffrn_radiation_monochromator 'channel-cut Si(111) crystal'
_diffrn_radiation_type synchrotron
_diffrn_radiation_wavelength 0.7749
_diffrn_reflns_av_R_equivalents 0.1021
_diffrn_reflns_av_unetI/netI 0.0714
_diffrn_reflns_Laue_measured_fraction_full 0.998
_diffrn_reflns_Laue_measured_fraction_max 0.990
_diffrn_reflns_limit_h_max 17
_diffrn_reflns_limit_h_min -35
_diffrn_reflns_limit_k_max 35
_diffrn_reflns_limit_k_min 0
_diffrn_reflns_limit_l_max 9
_diffrn_reflns_limit_l_min 0
_diffrn_reflns_number 21978
_diffrn_reflns_point_group_measured_fraction_full 0.998
_diffrn_reflns_point_group_measured_fraction_max 0.990
_diffrn_reflns_theta_full 27.706
_diffrn_reflns_theta_max 32.562
_diffrn_reflns_theta_min 3.393
_diffrn_source 'Advanced Light Source station 11.3.1'
_diffrn_standards_number 0
_exptl_absorpt_coefficient_mu 2.397
_exptl_absorpt_correction_T_max 0.890
_exptl_absorpt_correction_T_min 0.679
_exptl_absorpt_correction_type multi-scan
_exptl_absorpt_process_details
;
 TWINABS-2012/1 (Bruker,2012) was used for absorption correction.
 
For component 1:
 wR2(int) was 0.1690 before and 0.0851 after correction.
 The Ratio of minimum to maximum transmission not present.
 The \l/2 correction factor is Not present
 
For component 2:
 wR2(int) was 0.1772 before and 0.0865 after correction.
 The Ratio of minimum to maximum transmission is 0.77.
 The \l/2 correction factor is Not present

Final HKLF 4 output contains 21978 reflections, Rint = 0.1021
 (10699 with I > 3sig(I), Rint = 0.0855)
;
_exptl_crystal_colour violet
_exptl_crystal_colour_primary violet
_exptl_crystal_density_diffrn 1.266
_exptl_crystal_density_method 'not measured'
_exptl_crystal_description needle
_exptl_crystal_F_000 1476
_exptl_crystal_size_max 0.14
_exptl_crystal_size_mid 0.05
_exptl_crystal_size_min 0.05
_refine_diff_density_max 0.777
_refine_diff_density_min -0.482
_refine_diff_density_rms 0.118
_refine_ls_extinction_method none
_refine_ls_goodness_of_fit_ref 1.064
_refine_ls_hydrogen_treatment constr
_refine_ls_matrix_type full
_refine_ls_number_parameters 83
_refine_ls_number_reflns 2442
_refine_ls_number_restraints 0
_refine_ls_restrained_S_all 1.064
_refine_ls_R_factor_all 0.0558
_refine_ls_R_factor_gt 0.0477
_refine_ls_shift/su_max 0.001
_refine_ls_shift/su_mean 0.000
_refine_ls_structure_factor_coef Fsqd
_refine_ls_weighting_details 'w=1/[\s^2^(Fo^2^)+(0.0324P)^2^+13.8674P] where P=(Fo^2^+2Fc^2^)/3'
_refine_ls_weighting_scheme calc
_refine_ls_wR_factor_gt 0.1205
_refine_ls_wR_factor_ref 0.1271
_reflns_Friedel_coverage 0.000
_reflns_number_gt 2163
_reflns_number_total 2442
_reflns_threshold_expression 'I > 2\s(I)'
_cod_data_source_file c7sc00449d2.cif
_cod_data_source_block Co2dobdc-CH4
_cod_original_cell_volume 3966.4(15)
_cod_database_code 1545769
_shelx_space_group_comment
;
The symmetry employed for this shelxl refinement is uniquely defined
by the following loop, which should always be used as a source of
symmetry information in preference to the above space-group names.
They are only intended as comments.
;
_shelx_estimated_absorpt_t_max 0.890
_shelx_estimated_absorpt_t_min 0.730
_olex2_refinement_description
;
1. Twinned data refinement
 Scales: 0.471(2) 0.529(2)
2. Fixed Uiso
 At 1.2 times of:
  All C(H) groups
3.a Aromatic/amide H refined with riding coordinates:
 C3(H3)
;
_shelx_shelxl_version_number 2014/7
_olex2_submission_special_instructions 'No special instructions were received'

loop_
_space_group_symop_operation_xyz
'x, y, z'
'-y, x-y, z'
'-x+y, -x, z'
'x+2/3, y+1/3, z+1/3'
'-y+2/3, x-y+1/3, z+1/3'
'-x+y+2/3, -x+1/3, z+1/3'
'x+1/3, y+2/3, z+2/3'
'-y+1/3, x-y+2/3, z+2/3'
'-x+y+1/3, -x+2/3, z+2/3'
'-x, -y, -z'
'y, -x+y, -z'
'x-y, x, -z'
'-x+2/3, -y+1/3, -z+1/3'
'y+2/3, -x+y+1/3, -z+1/3'
'x-y+2/3, x+1/3, -z+1/3'
'-x+1/3, -y+2/3, -z+2/3'
'y+1/3, -x+y+2/3, -z+2/3'
'x-y+1/3, x+2/3, -z+2/3'

loop_
_atom_site_label
_atom_site_type_symbol
_atom_site_fract_x
_atom_site_fract_y
_atom_site_fract_z
_atom_site_U_iso_or_equiv
_atom_site_adp_type
_atom_site_occupancy
_atom_site_site_symmetry_order
_atom_site_calc_flag
_atom_site_refinement_flags_posn
Co1 Co 0.97041(2) 0.61787(2) 0.14301(6) 0.01681(14) Uani 1 1 d .
O1 O 0.91909(10) 0.64466(10) 0.0051(3) 0.0198(4) Uani 1 1 d .
O2 O 0.96898(10) 0.67286(11) 0.3628(3) 0.0218(5) Uani 1 1 d .
O3 O 0.96838(11) 0.56260(10) -0.0678(3) 0.0229(5) Uani 1 1 d .
C1 C 1.01033(15) 0.55561(14) -0.5772(4) 0.0209(6) Uani 1 1 d .
C2 C 0.99415(15) 0.54070(14) -0.3785(4) 0.0206(6) Uani 1 1 d .
C3 C 0.98405(16) 0.48547(15) -0.3073(4) 0.0222(6) Uani 1 1 d .
H3 H 0.9729 0.4758 -0.1744 0.027 Uiso 1 1 calc R
C4 C 0.98494(14) 0.57941(13) -0.2397(4) 0.0182(6) Uani 1 1 d .
C5 C 0.8628(8) 0.5158(8) 0.308(2) 0.207(7) Uani 1 1 d .

loop_
_atom_site_aniso_label
_atom_site_aniso_U_11
_atom_site_aniso_U_22
_atom_site_aniso_U_33
_atom_site_aniso_U_23
_atom_site_aniso_U_13
_atom_site_aniso_U_12
Co1 0.0219(2) 0.0192(2) 0.0108(2) -0.00094(13) -0.00027(14) 0.01139(17)
O1 0.0212(10) 0.0294(12) 0.0141(9) 0.0014(8) 0.0015(8) 0.0166(10)
O2 0.0222(11) 0.0316(12) 0.0142(10) -0.0064(9) -0.0043(8) 0.0154(10)
O3 0.0371(13) 0.0219(11) 0.0117(9) -0.0003(8) 0.0024(9) 0.0163(10)
C1 0.0281(16) 0.0198(14) 0.0176(13) 0.0017(11) 0.0014(12) 0.0141(13)
C2 0.0267(16) 0.0215(14) 0.0152(13) 0.0002(11) 0.0003(11) 0.0134(13)
C3 0.0321(17) 0.0236(15) 0.0135(13) -0.0004(11) 0.0023(11) 0.0159(14)
C4 0.0241(14) 0.0171(13) 0.0142(12) -0.0028(10) 0.0007(11) 0.0110(12)
C5 0.26(2) 0.224(18) 0.210(14) 0.005(14) -0.053(15) 0.179(17)

loop_
_atom_type_symbol
_atom_type_description
_atom_type_scat_dispersion_real
_atom_type_scat_dispersion_imag
_atom_type_scat_source
C C 0.0040 0.0020 'International Tables Vol C Tables 4.2.6.8 and 6.1.1.4'
H H 0.0000 0.0000 'International Tables Vol C Tables 4.2.6.8 and 6.1.1.4'
Co Co 0.3550 1.1300 'International Tables Vol C Tables 4.2.6.8 and 6.1.1.4'
O O 0.0140 0.0070 'International Tables Vol C Tables 4.2.6.8 and 6.1.1.4'

loop_
_geom_angle_atom_site_label_1
_geom_angle_atom_site_label_2
_geom_angle_atom_site_label_3
_geom_angle
_geom_angle_site_symmetry_1
_geom_angle_site_symmetry_3
Co1 Co1 Co1 112.52(2) 9_664 5_655
O1 Co1 Co1 121.87(7) . 5_655
O1 Co1 Co1 41.93(6) . 9_664
O1 Co1 Co1 42.34(6) 5_655 5_655
O1 Co1 Co1 139.89(7) 5_655 9_664
O1 Co1 O1 163.32(10) 5_655 .
O1 Co1 O2 95.91(9) 5_655 9_664
O1 Co1 O2 82.16(9) . .
O1 Co1 O2 81.18(9) 5_655 .
O1 Co1 O2 81.14(9) . 9_664
O1 Co1 O3 99.75(9) 5_655 .
O1 Co1 O3 96.93(9) . .
O2 Co1 Co1 44.09(6) . 5_655
O2 Co1 Co1 73.50(6) 9_664 5_655
O2 Co1 Co1 96.60(7) . 9_664
O2 Co1 Co1 44.45(6) 9_664 9_664
O2 Co1 O2 83.18(3) 9_664 .
O3 Co1 Co1 137.56(7) . 5_655
O3 Co1 Co1 83.99(6) . 9_664
O3 Co1 O2 98.70(9) . 9_664
O3 Co1 O2 177.78(10) . .
Co1 O1 Co1 95.73(9) 9_664 .
C1 O1 Co1 125.8(2) 9_665 9_664
C1 O1 Co1 126.35(18) 9_665 .
Co1 O2 Co1 91.46(9) 5_655 .
C4 O2 Co1 132.3(2) 9_665 .
C4 O2 Co1 134.15(19) 9_665 5_655
C4 O3 Co1 122.9(2) . .
O1 C1 C2 124.6(3) 5_654 .
O1 C1 C3 117.5(3) 5_654 10_764
C3 C1 C2 117.9(3) 10_764 .
C1 C2 C4 123.8(3) . .
C3 C2 C1 119.2(3) . .
C3 C2 C4 117.0(3) . .
C1 C3 C2 122.9(3) 10_764 .
C1 C3 H3 118.6 10_764 .
C2 C3 H3 118.6 . .
O2 C4 C2 117.2(3) 5_654 .
O3 C4 O2 122.2(3) . 5_654
O3 C4 C2 120.6(3) . .

loop_
_geom_bond_atom_site_label_1
_geom_bond_atom_site_label_2
_geom_bond_distance
_geom_bond_site_symmetry_2
Co1 Co1 2.9742(6) 5_655
Co1 Co1 2.9740(6) 9_664
Co1 O1 2.013(2) .
Co1 O1 1.997(2) 5_655
Co1 O2 2.083(2) .
Co1 O2 2.070(2) 9_664
Co1 O3 2.014(2) .
O1 Co1 1.997(2) 9_664
O1 C1 1.355(4) 9_665
O2 Co1 2.070(2) 5_655
O2 C4 1.275(4) 9_665
O3 C4 1.253(4) .
C1 O1 1.355(4) 5_654
C1 C2 1.419(4) .
C1 C3 1.389(4) 10_764
C2 C3 1.405(4) .
C2 C4 1.483(4) .
C3 C1 1.389(4) 10_764
C3 H3 0.9500 .
C4 O2 1.275(4) 5_654

loop_
_geom_torsion_atom_site_label_1
_geom_torsion_atom_site_label_2
_geom_torsion_atom_site_label_3
_geom_torsion_atom_site_label_4
_geom_torsion
_geom_torsion_site_symmetry_1
_geom_torsion_site_symmetry_4
Co1 O3 C4 O2 -13.4(4) . 5_654
Co1 O3 C4 C2 167.6(2) . .
O1 C1 C2 C3 -179.0(3) 5_654 .
O1 C1 C2 C4 3.3(5) 5_654 .
C1 C2 C3 C1 0.6(6) . 10_764
C1 C2 C4 O2 -1.9(5) . 5_654
C1 C2 C4 O3 177.2(3) . .
C3 C1 C2 C3 -0.5(5) 10_764 .
C3 C1 C2 C4 -178.3(3) 10_764 .
C3 C2 C4 O2 -179.7(3) . 5_654
C3 C2 C4 O3 -0.6(5) . .
C4 C2 C3 C1 178.5(3) . 10_764

loop_
_twin_individual_id
_twin_individual_mass_fraction_refined
1 0.471(2)
2 0.529(2)
